data_4338052
loop_
_publ_author_name
'Bittner, Michael M.'
'Lindeman, Sergey V.'
'Popescu, Codrina V.'
'Fiedler, Adam T.'

_publ_section_title
;
 Dioxygen Reactivity of Biomimetic Fe(II) Complexes with Noninnocent
 Catecholate, o-Aminophenolate, and o-Phenylenediamine Ligands.
;
_journal_issue 8
_journal_name_full 'Inorganic chemistry'
_journal_page_first 4047
_journal_page_last 4061
_journal_paper_doi 10.1021/ic403126p
_journal_volume 53
_journal_year 2014
_chemical_formula_moiety 'C60 H58 Fe N9 P, 2(C F3 O3 S), 0.78(C4 H10 O), C2 H3 N'
_chemical_formula_sum 'C67.12 H68.8 F6 Fe N10 O6.78 P S2'
_chemical_formula_weight 1388.96
_chemical_name_systematic
;
 ? 
;
_space_group_crystal_system triclinic
_space_group_IT_number 2
_space_group_name_Hall '-P 1'
_space_group_name_H-M_alt 'P -1'
_symmetry_space_group_name_Hall '-P 1'
_symmetry_space_group_name_H-M 'P -1'
_atom_sites_solution_hydrogens geom
_atom_sites_solution_primary iterative
_atom_sites_solution_secondary difmap
_audit_creation_date 2013-08-05
_audit_creation_method
;
  Olex2 1.2
  (compiled Apr 23 2013 17:54:37, GUI svn.r4466)
;
_cell_angle_alpha 88.1913(14)
_cell_angle_beta 64.9341(17)
_cell_angle_gamma 61.0812(19)
_cell_formula_units_Z 2
_cell_length_a 15.3998(3)
_cell_length_b 15.6626(3)
_cell_length_c 17.9588(3)
_cell_measurement_reflns_used 31172
_cell_measurement_temperature 100.00(10)
_cell_measurement_theta_max 28.9920
_cell_measurement_theta_min 3.2460
_cell_volume 3351.41(15)
_computing_cell_refinement
;
CrysAlisPro, Agilent Technologies,
Version 1.171.36.28 (release 01-02-2013 CrysAlis171 .NET)
(compiled Feb  1 2013,16:14:44)
;
_computing_data_collection
;
CrysAlisPro, Agilent Technologies,
Version 1.171.36.28 (release 01-02-2013 CrysAlis171 .NET)
(compiled Feb  1 2013,16:14:44)
;
_computing_data_reduction
;
CrysAlisPro, Agilent Technologies,
Version 1.171.36.28 (release 01-02-2013 CrysAlis171 .NET)
(compiled Feb  1 2013,16:14:44)
;
_computing_molecular_graphics
;
O. V. Dolomanov, L. J. Bourhis, R. J. Gildea, J. A. K. Howard and H. Puschmann,
OLEX2: a complete structure solution, refinement and analysis program.
J. Appl. Cryst. (2009). 42, 339-341.
;
_computing_publication_material
;
O. V. Dolomanov, L. J. Bourhis, R. J. Gildea, J. A. K. Howard and H. Puschmann,
OLEX2: a complete structure solution, refinement and analysis program.
J. Appl. Cryst. (2009). 42, 339-341.
;
_computing_structure_refinement
;
XL, G.M. Sheldrick, Acta Cryst.
(2008). A64, 112-122
;
_computing_structure_solution
;
olex2.solve (L.J. Bourhis, O.V. Dolomanov, R.J. Gildea, J.A.K. Howard,
H. Puschmann, in preparation, 2011)
;
_diffrn_ambient_temperature 100.00(10)
_diffrn_detector_area_resol_mean 16.1500
_diffrn_measured_fraction_theta_full 0.9985
_diffrn_measured_fraction_theta_max 0.9059
_diffrn_measurement_details
;
  1 omega   15.00   60.00   1.0000    5.7400
omega____ theta____ kappa____ phi______ frames
    -       18.0909  -99.0000  -60.0000 45

  2 omega  -11.00   87.00   1.0000    5.7400
omega____ theta____ kappa____ phi______ frames
    -       18.0909   77.0000  120.0000 98

  3 omega   16.00   87.00   1.0000    5.7400
omega____ theta____ kappa____ phi______ frames
    -       18.0909   57.0000   30.0000 71

  4 omega  -51.00  -13.00   1.0000    5.7400
omega____ theta____ kappa____ phi______ frames
    -       18.0909  -57.0000 -120.0000 38

  5 omega  -11.00   14.00   1.0000    5.7400
omega____ theta____ kappa____ phi______ frames
    -       18.0909   77.0000  -30.0000 25

  6 omega   42.00   69.00   1.0000    5.7400
omega____ theta____ kappa____ phi______ frames
    -       18.0909   77.0000  -30.0000 27

  7 omega  -34.00   48.00   1.0000    5.7400
omega____ theta____ kappa____ phi______ frames
    -       18.0909  -77.0000 -180.0000 82

  8 omega  -50.00   35.00   1.0000    5.7400
omega____ theta____ kappa____ phi______ frames
    -       18.0909  -57.0000  -90.0000 85

  9 omega  -35.00   -8.00   1.0000    5.7400
omega____ theta____ kappa____ phi______ frames
    -       18.0909  -57.0000  -30.0000 27

 10 omega  -86.00  -52.00   1.0000    5.7400
omega____ theta____ kappa____ phi______ frames
    -      -18.4034  -57.0000  -60.0000 34

 11 omega   -3.00   87.00   1.0000    5.7400
omega____ theta____ kappa____ phi______ frames
    -       18.0909   57.0000  -90.0000 90

 12 omega   35.00   94.00   1.0000    5.7400
omega____ theta____ kappa____ phi______ frames
    -       18.0909  178.0000  150.0000 59

 13 omega   35.00   94.00   1.0000    5.7400
omega____ theta____ kappa____ phi______ frames
    -       18.0909  178.0000    0.0000 59

 14 omega  -51.00   38.00   1.0000    5.7400
omega____ theta____ kappa____ phi______ frames
    -       18.0909  -57.0000    0.0000 89

 15 omega   -3.00   87.00   1.0000    5.7400
omega____ theta____ kappa____ phi______ frames
    -       18.0909   57.0000    0.0000 90

 16 omega   35.00   94.00   1.0000    5.7400
omega____ theta____ kappa____ phi______ frames
    -       18.0909  178.0000 -120.0000 59

 17 omega  -54.00   32.00   1.0000    5.7400
omega____ theta____ kappa____ phi______ frames
    -       18.0909  -37.0000 -150.0000 86

 18 omega  -86.00  -33.00   1.0000    5.7400
omega____ theta____ kappa____ phi______ frames
    -      -18.4034  142.0000   63.0887 53
;
_diffrn_measurement_device_type 'SuperNova, Dual, Cu at zero, Eos'
_diffrn_measurement_method '\w scans'
_diffrn_orient_matrix_UB_11 -0.0298253000
_diffrn_orient_matrix_UB_12 0.0466637000
_diffrn_orient_matrix_UB_13 -0.0090886000
_diffrn_orient_matrix_UB_21 -0.0261478000
_diffrn_orient_matrix_UB_22 -0.0188545000
_diffrn_orient_matrix_UB_23 -0.0130158000
_diffrn_orient_matrix_UB_31 -0.0443526000
_diffrn_orient_matrix_UB_32 0.0166765000
_diffrn_orient_matrix_UB_33 0.0417677000
_diffrn_radiation_monochromator mirror
_diffrn_radiation_type 'Mo K\a'
_diffrn_radiation_wavelength 0.7107
_diffrn_reflns_av_R_equivalents 0.0363
_diffrn_reflns_av_unetI/netI 0.0315
_diffrn_reflns_limit_h_max 20
_diffrn_reflns_limit_h_min -20
_diffrn_reflns_limit_k_max 20
_diffrn_reflns_limit_k_min -21
_diffrn_reflns_limit_l_max 24
_diffrn_reflns_limit_l_min -22
_diffrn_reflns_number 74982
_diffrn_reflns_theta_full 27.00
_diffrn_reflns_theta_max 29.14
_diffrn_reflns_theta_min 2.95
_diffrn_source 'SuperNova (Mo) X-ray Source'
_exptl_absorpt_coefficient_mu 0.388
_exptl_absorpt_correction_T_max 0.943
_exptl_absorpt_correction_T_min 0.866
_exptl_absorpt_correction_type gaussian
_exptl_absorpt_process_details
;
CrysAlisPro, Agilent Technologies,
Version 1.171.36.28 (release 01-02-2013 CrysAlis171 .NET)
(compiled Feb  1 2013,16:14:44)
Numerical absorption correction based on gaussian integration over
            a multifaceted crystal model
;
_exptl_crystal_colour colourless
_exptl_crystal_colour_primary colourless
_exptl_crystal_density_diffrn 1.376
_exptl_crystal_density_method 'not measured'
_exptl_crystal_description block
_exptl_crystal_F_000 1445
_exptl_crystal_size_max 0.5061
_exptl_crystal_size_mid 0.3565
_exptl_crystal_size_min 0.1765
_refine_diff_density_max 1.889
_refine_diff_density_min -0.568
_refine_diff_density_rms 0.070
_refine_ls_extinction_method none
_refine_ls_goodness_of_fit_ref 1.050
_refine_ls_hydrogen_treatment mixed
_refine_ls_matrix_type full
_refine_ls_number_parameters 898
_refine_ls_number_reflns 16362
_refine_ls_number_restraints 7
_refine_ls_restrained_S_all 1.051
_refine_ls_R_factor_all 0.0589
_refine_ls_R_factor_gt 0.0470
_refine_ls_shift/su_max 0.000
_refine_ls_shift/su_mean 0.000
_refine_ls_structure_factor_coef Fsqd
_refine_ls_weighting_details 'calc w=1/[\s^2^(Fo^2^)+(0.0487P)^2^+4.4094P] where P=(Fo^2^+2Fc^2^)/3'
_refine_ls_weighting_scheme calc
_refine_ls_wR_factor_gt 0.1170
_refine_ls_wR_factor_ref 0.1253
_reflns_number_gt 13651
_reflns_number_total 16362
_reflns_threshold_expression >2sigma(I)
_cod_data_source_file ic403126p_si_002.cif
_cod_data_source_block '[4](OTf)2'
_cod_depositor_comments 'Adding full bibliography for 4338051--4338054.cif.'
_cod_original_cell_volume 3351.42(10)
_cod_original_formula_sum 'C67.12 H68.80 F6 Fe N10 O6.78 P S2'
_cod_database_code 4338052
_chemical_oxdiff_formula 'Fe P C48 N6 H39 N2 C10 H16 (Me C N)2 (C F3 S O3)2 Et2 O'
_reflns_odcompleteness_completeness 99.85
_reflns_odcompleteness_iscentric 1
_reflns_odcompleteness_theta 26.32
_olex2_refinement_description
;
1. Others
 Fixed Uiso: H8A(0.021) H8B(0.021) H7A(0.023) H7B(0.023) H4A(0.031) H4B(0.031)
 H4C(0.031) H6(0.027) H7(0.033) H8(0.036) H9(0.037) H10(0.029) H12(0.024)
 H13(0.031) H14(0.035) H15(0.034) H16(0.026) H20A(0.039) H20B(0.039)
 H20C(0.039) H22(0.033) H23(0.042) H24(0.038) H25(0.033) H26(0.027) H28(0.03)
 H29(0.041) H30(0.042) H31(0.036) H32(0.025) H36A(0.035) H36B(0.035)
 H36C(0.035) H38(0.035) H39(0.048) H40(0.051) H41(0.051) H42(0.037) H44(0.023)
 H45(0.028) H46(0.028) H47(0.031) H48(0.028) H51(0.027) H53(0.031) H54(0.027)
 H56A(0.069) H56B(0.069) H56C(0.069) H56D(0.05) H56E(0.05) H56F(0.05)
 H57A(0.069) H57B(0.069) H57C(0.069) H57D(0.08) H57E(0.08) H57F(0.08)
 H58A(0.072) H58B(0.072) H58C(0.072) H58D(0.082) H58E(0.082) H58F(0.082)
 H60A(0.048) H60B(0.048) H60C(0.048) H64A(0.044) H64B(0.044) H64C(0.044)
 H65A(0.146) H65B(0.146) H66A(0.139) H66B(0.139) H66C(0.139) H67A(0.074)
 H67B(0.074) H68A(0.077) H68B(0.077) H68C(0.077)
 Fixed X: H8A(0.2591) H8B(0.1981) H7A(0.5522) H7B(0.5261) H4A(0.2053)
 H4B(0.229) H4C(0.1029) H6(0.0824) H7(-0.0854) H8(-0.2567) H9(-0.2617) H10(-
 0.0948) H12(0.0473) H13(-0.0138) H14(0.0026) H15(0.0754) H16(0.1414)
 H20A(0.4512) H20B(0.3178) H20C(0.3727) H22(0.2241) H23(0.2084) H24(0.3378)
 H25(0.4867) H26(0.5075) H28(0.2146) H29(0.2122) H30(0.3784) H31(0.5474)
 H32(0.5495) H36A(0.5907) H36B(0.6991) H36C(0.5794) H38(0.7109) H39(0.8779)
 H40(1.0442) H41(1.0443) H42(0.8783) H44(0.5511) H45(0.606) H46(0.7419)
 H47(0.8275) H48(0.7738) H51(0.175) H53(0.4521) H54(0.5605) H56A(0.2081)
 H56B(0.1116) H56C(0.1153) H56D(0.1088) H56E(0.0649) H56F(0.0615) H57A(0.3455)
 H57B(0.2556) H57C(0.3562) H57D(0.3544) H57E(0.2304) H57F(0.2703) H58A(0.106)
 H58B(0.112) H58C(0.2067) H58D(0.2009) H58E(0.1713) H58F(0.2994) H60A(0.393)
 H60B(0.2626) H60C(0.3053) H64A(0.9613) H64B(0.8797) H64C(0.9312) H65A(0.797)
 H65B(0.8597) H66A(0.8859) H66B(0.9365) H66C(0.9787) H67A(0.8205) H67B(0.8252)
 H68A(0.6712) H68B(0.6155) H68C(0.6997)
 Fixed Y: H8A(0.2365) H8B(0.223) H7A(0.0336) H7B(0.0933) H4A(0.5603)
 H4B(0.5888) H4C(0.628) H6(0.5134) H7(0.6052) H8(0.6557) H9(0.6117) H10(0.52)
 H12(0.3269) H13(0.2133) H14(0.1215) H15(0.1467) H16(0.2564) H20A(0.5479)
 H20B(0.6141) H20C(0.5756) H22(0.6057) H23(0.6632) H24(0.5621) H25(0.4039)
 H26(0.347) H28(0.3529) H29(0.2459) H30(0.102) H31(0.0621) H32(0.1646)
 H36A(0.3943) H36B(0.3446) H36C(0.4265) H38(0.2311) H39(0.1601) H40(0.0318)
 H41(-0.0225) H42(0.0497) H44(0.0407) H45(-0.1275) H46(-0.2322) H47(-0.1701)
 H48(-0.0016) H51(0.1003) H53(-0.1766) H54(-0.1114) H56A(-0.0462) H56B(-0.0622)
 H56C(0.0348) H56D(0.0432) H56E(-0.032) H56F(0.0372) H57A(-0.2348) H57B(-
 0.2303) H57C(-0.2179) H57D(-0.1974) H57E(-0.1706) H57F(-0.0939) H58A(-0.007)
 H58B(-0.109) H58C(-0.1114) H58D(-0.118) H58E(-0.1708) H58F(-0.2125) H60A(-
 0.0935) H60B(-0.0169) H60C(-0.0541) H64A(-0.2033) H64B(-0.2448) H64C(-0.2159)
 H65A(0.4274) H65B(0.3678) H66A(0.2885) H66B(0.221) H66C(0.2943) H67A(0.2414)
 H67B(0.1911) H68A(0.1966) H68B(0.3021) H68C(0.2015)
 Fixed Z: H8A(0.4078) H8B(0.3677) H7A(0.216) H7B(0.2936) H4A(0.0831)
 H4B(0.1544) H4C(0.1732) H6(0.0583) H7(0.0501) H8(0.1679) H9(0.2946)
 H10(0.3039) H12(0.3662) H13(0.3932) H14(0.2827) H15(0.1464) H16(0.1185)
 H20A(0.3161) H20B(0.3714) H20C(0.272) H22(0.5138) H23(0.6402) H24(0.6862)
 H25(0.6043) H26(0.476) H28(0.5281) H29(0.6218) H30(0.6003) H31(0.4837)
 H32(0.3863) H36A(-0.0201) H36B(-0.0056) H36C(0.0688) H38(-0.1316) H39(-0.2581)
 H40(-0.263) H41(-0.141) H42(-0.0134) H44(0.0191) H45(0.0112) H46(0.0509)
 H47(0.0937) H48(0.1011) H51(0.4504) H53(0.3602) H54(0.2807) H56A(0.5769)
 H56B(0.5802) H56C(0.5532) H56D(0.5668) H56E(0.5719) H56F(0.5044) H57A(0.3929)
 H57B(0.4832) H57C(0.4753) H57D(0.5005) H57E(0.5663) H57F(0.5688) H58A(0.4233)
 H58B(0.4451) H58C(0.359) H58D(0.3765) H58E(0.4534) H58F(0.3862) H60A(0.1344)
 H60B(0.164) H60C(0.2327) H64A(0.1727) H64B(0.2189) H64C(0.2677) H65A(0.0912)
 H65B(0.1447) H66A(-0.0046) H66B(0.052) H66C(0.0099) H67A(0.205) H67B(0.1258)
 H68A(0.2009) H68B(0.26) H68C(0.2761)
;

loop_
_space_group_symop_id
_space_group_symop_operation_xyz
1 'x, y, z'
2 '-x, -y, -z'

loop_
_atom_site_label
_atom_site_type_symbol
_atom_site_fract_x
_atom_site_fract_y
_atom_site_fract_z
_atom_site_U_iso_or_equiv
_atom_site_adp_type
_atom_site_occupancy
_atom_site_symmetry_multiplicity
_atom_site_calc_flag
_atom_site_refinement_flags
_atom_site_disorder_assembly
_atom_site_disorder_group
Fe1 Fe 0.37722(2) 0.217528(19) 0.241564(17) 0.01357(7) Uani 1 1 d . . .
P1 P 0.38575(4) 0.42905(4) 0.18161(3) 0.01466(10) Uani 1 1 d . . .
N1 N 0.51175(13) 0.21743(12) 0.13154(10) 0.0148(3) Uani 1 1 d . . .
N2 N 0.59677(14) 0.29159(12) 0.05118(11) 0.0169(3) Uani 1 1 d . . .
N3 N 0.25083(13) 0.34286(12) 0.22037(10) 0.0147(3) Uani 1 1 d . . .
N4 N 0.18901(13) 0.48225(12) 0.17421(10) 0.0155(3) Uani 1 1 d . . .
N5 N 0.38545(13) 0.32498(12) 0.31270(10) 0.0150(3) Uani 1 1 d . . .
N6 N 0.37582(14) 0.46800(12) 0.33724(11) 0.0170(3) Uani 1 1 d . . .
N7 N 0.26780(14) 0.19968(12) 0.36352(11) 0.0177(3) Uani 1 1 d . . .
H8A H 0.2591 0.2365 0.4078 0.021 Uiso 1 1 calc R . .
H8B H 0.1981 0.2230 0.3677 0.021 Uiso 1 1 calc R . .
N8 N 0.49509(14) 0.07804(13) 0.26614(11) 0.0193(3) Uani 1 1 d . . .
H7A H 0.5522 0.0336 0.2160 0.023 Uiso 1 1 calc R . .
H7B H 0.5261 0.0933 0.2936 0.023 Uiso 1 1 calc R . .
N9 N 0.35499(15) 0.11209(13) 0.18328(11) 0.0196(3) Uani 1 1 d . . .
C1 C 0.27006(16) 0.41544(14) 0.19305(12) 0.0154(4) Uani 1 1 d . . .
C2 C 0.11425(16) 0.45114(14) 0.19009(12) 0.0160(4) Uani 1 1 d . . .
C3 C 0.15325(16) 0.36476(14) 0.21848(12) 0.0151(4) Uani 1 1 d . . .
C4 C 0.18088(18) 0.57228(15) 0.14371(14) 0.0208(4) Uani 1 1 d . . .
H4A H 0.2053 0.5603 0.0831 0.031 Uiso 1 1 calc R . .
H4B H 0.2290 0.5888 0.1544 0.031 Uiso 1 1 calc R . .
H4C H 0.1029 0.6280 0.1732 0.031 Uiso 1 1 calc R . .
C5 C 0.01024(17) 0.50836(15) 0.18231(13) 0.0183(4) Uani 1 1 d . . .
C6 C 0.01280(18) 0.53349(16) 0.10649(14) 0.0222(4) Uani 1 1 d . . .
H6 H 0.0824 0.5134 0.0583 0.027 Uiso 1 1 calc R . .
C7 C -0.08716(19) 0.58815(17) 0.10178(15) 0.0276(5) Uani 1 1 d . . .
H7 H -0.0854 0.6052 0.0501 0.033 Uiso 1 1 calc R . .
C8 C -0.18894(19) 0.61777(18) 0.17151(16) 0.0300(5) Uani 1 1 d . . .
H8 H -0.2567 0.6557 0.1679 0.036 Uiso 1 1 calc R . .
C9 C -0.19188(19) 0.59206(18) 0.24676(16) 0.0304(5) Uani 1 1 d . . .
H9 H -0.2617 0.6117 0.2946 0.037 Uiso 1 1 calc R . .
C10 C -0.09253(18) 0.53746(17) 0.25229(14) 0.0244(4) Uani 1 1 d . . .
H10 H -0.0948 0.5200 0.3039 0.029 Uiso 1 1 calc R . .
C11 C 0.10555(16) 0.29959(14) 0.23901(12) 0.0158(4) Uani 1 1 d . . .
C12 C 0.05564(17) 0.28855(15) 0.32103(13) 0.0199(4) Uani 1 1 d . . .
H12 H 0.0473 0.3269 0.3662 0.024 Uiso 1 1 calc R . .
C13 C 0.01797(18) 0.22187(17) 0.33742(15) 0.0258(5) Uani 1 1 d . . .
H13 H -0.0138 0.2133 0.3932 0.031 Uiso 1 1 calc R . .
C14 C 0.02701(19) 0.16799(17) 0.27191(16) 0.0288(5) Uani 1 1 d . . .
H14 H 0.0026 0.1215 0.2827 0.035 Uiso 1 1 calc R . .
C15 C 0.0716(2) 0.18194(17) 0.19085(16) 0.0283(5) Uani 1 1 d . . .
H15 H 0.0754 0.1467 0.1464 0.034 Uiso 1 1 calc R . .
C16 C 0.11078(18) 0.24722(16) 0.17424(13) 0.0218(4) Uani 1 1 d . . .
H16 H 0.1414 0.2564 0.1185 0.026 Uiso 1 1 calc R . .
C17 C 0.38147(16) 0.40523(14) 0.28270(12) 0.0155(4) Uani 1 1 d . . .
C18 C 0.37588(16) 0.42637(14) 0.40588(13) 0.0173(4) Uani 1 1 d . . .
C19 C 0.38246(16) 0.33795(14) 0.38954(12) 0.0160(4) Uani 1 1 d . . .
C20 C 0.3797(2) 0.55891(16) 0.32300(15) 0.0262(5) Uani 1 1 d . . .
H20A H 0.4512 0.5479 0.3161 0.039 Uiso 1 1 calc R . .
H20B H 0.3178 0.6141 0.3714 0.039 Uiso 1 1 calc R . .
H20C H 0.3727 0.5756 0.2720 0.039 Uiso 1 1 calc R . .
C21 C 0.36701(17) 0.47019(15) 0.48222(13) 0.0195(4) Uani 1 1 d . . .
C22 C 0.27811(19) 0.56452(17) 0.53156(15) 0.0278(5) Uani 1 1 d . . .
H22 H 0.2241 0.6057 0.5138 0.033 Uiso 1 1 calc R . .
C23 C 0.2685(2) 0.59841(19) 0.60705(16) 0.0350(6) Uani 1 1 d . . .
H23 H 0.2084 0.6632 0.6402 0.042 Uiso 1 1 calc R . .
C24 C 0.3455(2) 0.53881(19) 0.63425(16) 0.0319(5) Uani 1 1 d . . .
H24 H 0.3378 0.5621 0.6862 0.038 Uiso 1 1 calc R . .
C25 C 0.4338(2) 0.44512(18) 0.58558(15) 0.0279(5) Uani 1 1 d . . .
H25 H 0.4867 0.4039 0.6043 0.033 Uiso 1 1 calc R . .
C26 C 0.44568(18) 0.41095(16) 0.50965(14) 0.0228(4) Uani 1 1 d . . .
H26 H 0.5075 0.3470 0.4760 0.027 Uiso 1 1 calc R . .
C27 C 0.38185(17) 0.26852(15) 0.44743(12) 0.0168(4) Uani 1 1 d . . .
C28 C 0.28208(19) 0.29303(17) 0.51814(14) 0.0253(4) Uani 1 1 d . . .
H28 H 0.2146 0.3529 0.5281 0.030 Uiso 1 1 calc R . .
C29 C 0.2809(2) 0.2301(2) 0.57440(15) 0.0340(5) Uani 1 1 d . . .
H29 H 0.2122 0.2459 0.6218 0.041 Uiso 1 1 calc R . .
C30 C 0.3794(2) 0.1446(2) 0.56145(16) 0.0350(6) Uani 1 1 d . . .
H30 H 0.3784 0.1020 0.6003 0.042 Uiso 1 1 calc R . .
C31 C 0.4795(2) 0.12056(18) 0.49201(16) 0.0296(5) Uani 1 1 d . . .
H31 H 0.5474 0.0621 0.4837 0.036 Uiso 1 1 calc R . .
C32 C 0.48088(18) 0.18184(15) 0.43453(14) 0.0210(4) Uani 1 1 d . . .
H32 H 0.5495 0.1646 0.3863 0.025 Uiso 1 1 calc R . .
C33 C 0.50276(16) 0.30502(14) 0.11839(12) 0.0152(4) Uani 1 1 d . . .
C34 C 0.67023(16) 0.18984(14) 0.01900(13) 0.0177(4) Uani 1 1 d . . .
C35 C 0.61647(16) 0.14498(14) 0.07003(12) 0.0158(4) Uani 1 1 d . . .
C36 C 0.61827(18) 0.37080(16) 0.02109(14) 0.0231(4) Uani 1 1 d . . .
H36A H 0.5907 0.3943 -0.0201 0.035 Uiso 1 1 calc R . .
H36B H 0.6991 0.3446 -0.0056 0.035 Uiso 1 1 calc R . .
H36C H 0.5794 0.4265 0.0688 0.035 Uiso 1 1 calc R . .
C37 C 0.77717(17) 0.14707(15) -0.05938(13) 0.0210(4) Uani 1 1 d . . .
C38 C 0.7785(2) 0.17953(19) -0.13308(15) 0.0292(5) Uani 1 1 d . . .
H38 H 0.7109 0.2311 -0.1316 0.035 Uiso 1 1 calc R . .
C39 C 0.8778(2) 0.1371(2) -0.20847(16) 0.0396(6) Uani 1 1 d . . .
H39 H 0.8779 0.1601 -0.2581 0.048 Uiso 1 1 calc R . .
C40 C 0.9765(2) 0.0615(2) -0.21136(18) 0.0423(7) Uani 1 1 d . . .
H40 H 1.0442 0.0318 -0.2630 0.051 Uiso 1 1 calc R . .
C41 C 0.9764(2) 0.0292(2) -0.1390(2) 0.0428(7) Uani 1 1 d . . .
H41 H 1.0443 -0.0225 -0.1410 0.051 Uiso 1 1 calc R . .
C42 C 0.87734(19) 0.07200(18) -0.06301(16) 0.0307(5) Uani 1 1 d . . .
H42 H 0.8783 0.0497 -0.0134 0.037 Uiso 1 1 calc R . .
C43 C 0.65591(16) 0.03708(14) 0.06169(12) 0.0159(4) Uani 1 1 d . . .
C44 C 0.60719(17) -0.00177(15) 0.03461(13) 0.0194(4) Uani 1 1 d . . .
H44 H 0.5511 0.0407 0.0191 0.023 Uiso 1 1 calc R . .
C45 C 0.63955(18) -0.10183(16) 0.03004(14) 0.0231(4) Uani 1 1 d . . .
H45 H 0.6060 -0.1275 0.0112 0.028 Uiso 1 1 calc R . .
C46 C 0.72076(19) -0.16409(15) 0.05299(13) 0.0234(4) Uani 1 1 d . . .
H46 H 0.7419 -0.2322 0.0509 0.028 Uiso 1 1 calc R . .
C47 C 0.77090(19) -0.12705(16) 0.07886(15) 0.0260(5) Uani 1 1 d . . .
H47 H 0.8275 -0.1701 0.0937 0.031 Uiso 1 1 calc R . .
C48 C 0.73886(18) -0.02658(16) 0.08330(14) 0.0230(4) Uani 1 1 d . . .
H48 H 0.7738 -0.0016 0.1011 0.028 Uiso 1 1 calc R . .
C49 C 0.43271(17) 0.03367(15) 0.31771(13) 0.0179(4) Uani 1 1 d . . .
C50 C 0.31773(17) 0.09562(15) 0.36783(13) 0.0177(4) Uani 1 1 d . . .
C51 C 0.25338(18) 0.05671(16) 0.41587(14) 0.0221(4) Uani 1 1 d . . .
H51 H 0.1750 0.1003 0.4504 0.027 Uiso 1 1 calc R . .
C52 C 0.30203(19) -0.04570(17) 0.41432(15) 0.0251(4) Uani 1 1 d . A .
C53 C 0.4171(2) -0.10671(16) 0.36279(15) 0.0259(5) Uani 1 1 d . . .
H53 H 0.4521 -0.1766 0.3602 0.031 Uiso 1 1 calc R . .
C54 C 0.48204(18) -0.06806(16) 0.31514(14) 0.0226(4) Uani 1 1 d . . .
H54 H 0.5605 -0.1114 0.2807 0.027 Uiso 1 1 calc R . .
C55 C 0.2296(2) -0.08881(19) 0.46539(19) 0.0368(6) Uani 1 1 d . . .
C56 C 0.1609(6) -0.0366(4) 0.5504(3) 0.0462(16) Uani 0.571(6) 1 d P A 1
H56A H 0.2081 -0.0462 0.5769 0.069 Uiso 0.571(6) 1 calc PR A 1
H56B H 0.1116 -0.0622 0.5802 0.069 Uiso 0.571(6) 1 calc PR A 1
H56C H 0.1153 0.0348 0.5532 0.069 Uiso 0.571(6) 1 calc PR A 1
C56A C 0.1036(5) -0.0014(5) 0.5340(4) 0.0336(15) Uani 0.429(6) 1 d P A 2
H56D H 0.1088 0.0432 0.5668 0.050 Uiso 0.429(6) 1 calc PR A 2
H56E H 0.0649 -0.0320 0.5719 0.050 Uiso 0.429(6) 1 calc PR A 2
H56F H 0.0615 0.0372 0.5044 0.050 Uiso 0.429(6) 1 calc PR A 2
C57 C 0.3035(5) -0.2035(4) 0.4531(4) 0.0461(15) Uani 0.571(6) 1 d P A 1
H57A H 0.3455 -0.2348 0.3929 0.069 Uiso 0.571(6) 1 calc PR A 1
H57B H 0.2556 -0.2303 0.4832 0.069 Uiso 0.571(6) 1 calc PR A 1
H57C H 0.3562 -0.2179 0.4753 0.069 Uiso 0.571(6) 1 calc PR A 1
C57A C 0.2759(6) -0.1432(6) 0.5320(5) 0.053(2) Uani 0.429(6) 1 d P A 2
H57D H 0.3544 -0.1974 0.5005 0.080 Uiso 0.429(6) 1 calc PR A 2
H57E H 0.2304 -0.1706 0.5663 0.080 Uiso 0.429(6) 1 calc PR A 2
H57F H 0.2703 -0.0939 0.5688 0.080 Uiso 0.429(6) 1 calc PR A 2
C58 C 0.1563(5) -0.0780(5) 0.4186(4) 0.0482(15) Uani 0.571(6) 1 d P A 1
H58A H 0.1060 -0.0070 0.4233 0.072 Uiso 0.571(6) 1 calc PR A 1
H58B H 0.1120 -0.1090 0.4451 0.072 Uiso 0.571(6) 1 calc PR A 1
H58C H 0.2067 -0.1114 0.3590 0.072 Uiso 0.571(6) 1 calc PR A 1
C58A C 0.2249(7) -0.1522(6) 0.4168(5) 0.054(2) Uani 0.429(6) 1 d P A 2
H58D H 0.2009 -0.1180 0.3765 0.082 Uiso 0.429(6) 1 calc PR A 2
H58E H 0.1713 -0.1708 0.4534 0.082 Uiso 0.429(6) 1 calc PR A 2
H58F H 0.2994 -0.2125 0.3862 0.082 Uiso 0.429(6) 1 calc PR A 2
C59 C 0.34076(17) 0.04740(15) 0.18001(13) 0.0202(4) Uani 1 1 d . . .
C60 C 0.3241(2) -0.03609(17) 0.17758(17) 0.0318(5) Uani 1 1 d . . .
H60A H 0.3930 -0.0935 0.1344 0.048 Uiso 1 1 calc R . .
H60B H 0.2626 -0.0169 0.1640 0.048 Uiso 1 1 calc R . .
H60C H 0.3053 -0.0541 0.2327 0.048 Uiso 1 1 calc R . .
S1 S 0.40031(4) 0.34296(4) -0.04288(3) 0.02053(11) Uani 1 1 d . . .
F1 F 0.46130(14) 0.26183(15) -0.19496(10) 0.0562(5) Uani 1 1 d . . .
F2 F 0.57208(13) 0.30451(15) -0.18879(11) 0.0563(5) Uani 1 1 d . . .
F3 F 0.41190(15) 0.41730(16) -0.17753(12) 0.0627(6) Uani 1 1 d . . .
O1 O 0.46828(14) 0.24395(11) -0.03491(10) 0.0279(3) Uani 1 1 d . . .
O2 O 0.41244(15) 0.41822(12) -0.01202(12) 0.0348(4) Uani 1 1 d . . .
O3 O 0.28685(13) 0.37284(13) -0.02168(10) 0.0298(4) Uani 1 1 d . . .
C61 C 0.4644(2) 0.3317(2) -0.15649(16) 0.0367(6) Uani 1 1 d . . .
S2 S -0.06022(5) 0.30819(5) 0.60791(4) 0.03099(13) Uani 1 1 d . . .
F4 F -0.13178(12) 0.48240(12) 0.56673(12) 0.0510(5) Uani 1 1 d . . .
F5 F 0.04613(11) 0.38247(11) 0.49752(8) 0.0328(3) Uani 1 1 d . . .
F6 F -0.02726(16) 0.45434(15) 0.62556(10) 0.0523(5) Uani 1 1 d . . .
O4 O 0.04180(18) 0.24195(17) 0.61164(15) 0.0552(6) Uani 1 1 d . . .
O5 O -0.0728(2) 0.27316(16) 0.54235(13) 0.0488(5) Uani 1 1 d . . .
O6 O -0.15981(17) 0.35540(16) 0.68827(12) 0.0440(5) Uani 1 1 d . . .
C62 C -0.04301(19) 0.41187(18) 0.57329(15) 0.0290(5) Uani 1 1 d . . .
O7 O 0.7341(3) 0.3354(2) 0.1559(2) 0.0616(10) Uani 0.780(5) 1 d PU B 1
C65 C 0.8291(6) 0.3626(5) 0.1076(5) 0.122(3) Uani 0.780(5) 1 d PU B 1
H65A H 0.7970 0.4274 0.0912 0.146 Uiso 0.780(5) 1 calc PR B 1
H65B H 0.8597 0.3678 0.1447 0.146 Uiso 0.780(5) 1 calc PR B 1
C66 C 0.9139(4) 0.2858(5) 0.0358(4) 0.093(2) Uani 0.780(5) 1 d PU B 1
H66A H 0.8859 0.2885 -0.0046 0.139 Uiso 0.780(5) 1 calc PR B 1
H66B H 0.9365 0.2210 0.0520 0.139 Uiso 0.780(5) 1 calc PR B 1
H66C H 0.9787 0.2943 0.0099 0.139 Uiso 0.780(5) 1 calc PR B 1
C67 C 0.7758(4) 0.2455(3) 0.1770(3) 0.0613(13) Uani 0.780(5) 1 d PU B 1
H67A H 0.8205 0.2414 0.2050 0.074 Uiso 0.780(5) 1 calc PR B 1
H67B H 0.8252 0.1911 0.1258 0.074 Uiso 0.780(5) 1 calc PR B 1
C68 C 0.6832(3) 0.2356(3) 0.2329(3) 0.0516(11) Uani 0.780(5) 1 d PU B 1
H68A H 0.6712 0.1966 0.2009 0.077 Uiso 0.780(5) 1 calc PR B 1
H68B H 0.6155 0.3021 0.2600 0.077 Uiso 0.780(5) 1 calc PR B 1
H68C H 0.6997 0.2015 0.2761 0.077 Uiso 0.780(5) 1 calc PR B 1
N10 N 0.73083(17) -0.01691(16) 0.28106(14) 0.0349(5) Uani 1 1 d . . .
C63 C 0.80595(19) -0.09663(17) 0.25741(14) 0.0256(5) Uani 1 1 d . . .
C64 C 0.9024(2) -0.19852(17) 0.22667(15) 0.0292(5) Uani 1 1 d . . .
H64A H 0.9613 -0.2033 0.1727 0.044 Uiso 1 1 calc R . .
H64B H 0.8797 -0.2448 0.2189 0.044 Uiso 1 1 calc R . .
H64C H 0.9312 -0.2159 0.2677 0.044 Uiso 1 1 calc R . .

loop_
_atom_site_aniso_label
_atom_site_aniso_U_11
_atom_site_aniso_U_22
_atom_site_aniso_U_33
_atom_site_aniso_U_23
_atom_site_aniso_U_13
_atom_site_aniso_U_12
Fe1 0.01363(13) 0.01153(13) 0.01673(14) 0.00440(10) -0.00767(11) -0.00693(11)
P1 0.0154(2) 0.0113(2) 0.0189(2) 0.00534(18) -0.00871(19) -0.00756(19)
N1 0.0152(7) 0.0128(7) 0.0175(8) 0.0044(6) -0.0085(6) -0.0074(6)
N2 0.0156(8) 0.0153(8) 0.0213(8) 0.0060(6) -0.0084(7) -0.0094(7)
N3 0.0143(7) 0.0130(7) 0.0170(8) 0.0037(6) -0.0080(6) -0.0068(6)
N4 0.0147(7) 0.0129(7) 0.0179(8) 0.0043(6) -0.0087(7) -0.0056(6)
N5 0.0145(7) 0.0134(7) 0.0170(8) 0.0045(6) -0.0074(6) -0.0072(6)
N6 0.0196(8) 0.0133(8) 0.0230(8) 0.0050(6) -0.0122(7) -0.0100(7)
N7 0.0168(8) 0.0129(8) 0.0216(8) 0.0039(6) -0.0075(7) -0.0077(7)
N8 0.0172(8) 0.0182(8) 0.0223(9) 0.0067(7) -0.0097(7) -0.0088(7)
N9 0.0214(8) 0.0167(8) 0.0213(8) 0.0041(7) -0.0114(7) -0.0091(7)
C1 0.0149(9) 0.0125(8) 0.0169(9) 0.0032(7) -0.0076(7) -0.0057(7)
C2 0.0142(9) 0.0156(9) 0.0166(9) 0.0024(7) -0.0070(7) -0.0067(7)
C3 0.0136(8) 0.0152(9) 0.0152(9) 0.0020(7) -0.0071(7) -0.0062(7)
C4 0.0213(10) 0.0145(9) 0.0284(11) 0.0098(8) -0.0139(9) -0.0089(8)
C5 0.0171(9) 0.0147(9) 0.0239(10) 0.0045(8) -0.0120(8) -0.0067(8)
C6 0.0206(10) 0.0206(10) 0.0235(10) 0.0049(8) -0.0119(9) -0.0080(8)
C7 0.0282(11) 0.0265(11) 0.0320(12) 0.0087(9) -0.0215(10) -0.0107(10)
C8 0.0208(11) 0.0264(11) 0.0434(14) 0.0092(10) -0.0205(10) -0.0081(9)
C9 0.0158(10) 0.0321(12) 0.0373(13) 0.0075(10) -0.0103(10) -0.0100(9)
C10 0.0195(10) 0.0258(11) 0.0267(11) 0.0093(9) -0.0117(9) -0.0105(9)
C11 0.0133(8) 0.0135(9) 0.0201(9) 0.0030(7) -0.0089(8) -0.0055(7)
C12 0.0177(9) 0.0206(10) 0.0207(10) 0.0029(8) -0.0086(8) -0.0097(8)
C13 0.0220(10) 0.0274(11) 0.0281(11) 0.0091(9) -0.0093(9) -0.0151(9)
C14 0.0253(11) 0.0223(11) 0.0433(14) 0.0073(10) -0.0150(10) -0.0163(9)
C15 0.0296(12) 0.0228(11) 0.0354(12) -0.0008(9) -0.0167(10) -0.0139(10)
C16 0.0222(10) 0.0210(10) 0.0209(10) 0.0015(8) -0.0099(8) -0.0102(9)
C17 0.0138(8) 0.0123(8) 0.0209(9) 0.0037(7) -0.0091(8) -0.0063(7)
C18 0.0169(9) 0.0155(9) 0.0220(10) 0.0045(7) -0.0111(8) -0.0084(8)
C19 0.0137(8) 0.0146(9) 0.0182(9) 0.0027(7) -0.0075(7) -0.0063(7)
C20 0.0403(13) 0.0198(10) 0.0330(12) 0.0113(9) -0.0230(11) -0.0208(10)
C21 0.0219(10) 0.0191(10) 0.0230(10) 0.0047(8) -0.0127(8) -0.0126(8)
C22 0.0257(11) 0.0232(11) 0.0328(12) 0.0000(9) -0.0175(10) -0.0079(9)
C23 0.0300(12) 0.0314(13) 0.0338(13) -0.0079(10) -0.0135(11) -0.0095(11)
C24 0.0378(13) 0.0388(13) 0.0279(12) 0.0028(10) -0.0180(11) -0.0233(12)
C25 0.0337(12) 0.0321(12) 0.0325(12) 0.0113(10) -0.0233(11) -0.0207(10)
C26 0.0250(10) 0.0201(10) 0.0295(11) 0.0056(8) -0.0165(9) -0.0128(9)
C27 0.0203(9) 0.0172(9) 0.0179(9) 0.0043(7) -0.0106(8) -0.0116(8)
C28 0.0223(10) 0.0277(11) 0.0227(10) 0.0040(9) -0.0081(9) -0.0128(9)
C29 0.0386(14) 0.0462(15) 0.0210(11) 0.0117(10) -0.0091(10) -0.0289(12)
C30 0.0520(16) 0.0393(14) 0.0311(13) 0.0230(11) -0.0248(12) -0.0319(13)
C31 0.0375(13) 0.0237(11) 0.0351(13) 0.0142(10) -0.0231(11) -0.0161(10)
C32 0.0215(10) 0.0179(10) 0.0237(10) 0.0057(8) -0.0113(9) -0.0098(8)
C33 0.0143(9) 0.0139(9) 0.0178(9) 0.0039(7) -0.0081(7) -0.0071(7)
C34 0.0165(9) 0.0146(9) 0.0228(10) 0.0053(7) -0.0100(8) -0.0081(8)
C35 0.0147(9) 0.0143(9) 0.0193(9) 0.0035(7) -0.0088(8) -0.0073(7)
C36 0.0218(10) 0.0185(10) 0.0297(11) 0.0095(8) -0.0092(9) -0.0136(9)
C37 0.0191(10) 0.0189(10) 0.0238(10) 0.0022(8) -0.0058(8) -0.0126(8)
C38 0.0297(12) 0.0370(13) 0.0267(11) 0.0090(10) -0.0108(10) -0.0235(11)
C39 0.0445(15) 0.0558(17) 0.0242(12) 0.0055(11) -0.0057(11) -0.0384(14)
C40 0.0298(13) 0.0452(16) 0.0347(14) -0.0122(12) 0.0078(11) -0.0259(13)
C41 0.0196(11) 0.0310(13) 0.0534(17) -0.0045(12) -0.0019(12) -0.0084(10)
C42 0.0207(11) 0.0265(12) 0.0340(13) 0.0032(10) -0.0072(10) -0.0094(9)
C43 0.0155(9) 0.0143(9) 0.0143(9) 0.0029(7) -0.0052(7) -0.0068(7)
C44 0.0194(9) 0.0173(9) 0.0228(10) 0.0047(8) -0.0110(8) -0.0094(8)
C45 0.0244(10) 0.0189(10) 0.0271(11) 0.0028(8) -0.0122(9) -0.0115(9)
C46 0.0278(11) 0.0132(9) 0.0228(10) 0.0041(8) -0.0092(9) -0.0086(8)
C47 0.0285(11) 0.0176(10) 0.0303(11) 0.0082(9) -0.0191(10) -0.0065(9)
C48 0.0235(10) 0.0193(10) 0.0286(11) 0.0055(8) -0.0155(9) -0.0099(9)
C49 0.0198(9) 0.0183(9) 0.0189(9) 0.0064(7) -0.0114(8) -0.0103(8)
C50 0.0212(10) 0.0157(9) 0.0204(9) 0.0059(7) -0.0121(8) -0.0104(8)
C51 0.0207(10) 0.0211(10) 0.0259(11) 0.0084(8) -0.0115(9) -0.0114(9)
C52 0.0294(11) 0.0231(11) 0.0319(12) 0.0137(9) -0.0176(10) -0.0176(9)
C53 0.0309(12) 0.0161(10) 0.0320(12) 0.0101(9) -0.0177(10) -0.0109(9)
C54 0.0203(10) 0.0184(10) 0.0239(10) 0.0063(8) -0.0112(9) -0.0059(8)
C55 0.0310(13) 0.0260(12) 0.0548(17) 0.0188(11) -0.0168(12) -0.0192(11)
C56 0.057(4) 0.039(3) 0.028(2) 0.007(2) 0.002(2) -0.033(3)
C56A 0.027(3) 0.034(3) 0.038(3) 0.016(3) -0.010(3) -0.019(3)
C57 0.048(3) 0.027(2) 0.054(3) 0.017(2) -0.010(2) -0.025(2)
C57A 0.034(4) 0.058(5) 0.066(5) 0.047(4) -0.022(3) -0.026(3)
C58 0.050(3) 0.059(4) 0.063(4) 0.028(3) -0.030(3) -0.045(3)
C58A 0.050(5) 0.047(5) 0.057(5) -0.004(4) 0.001(4) -0.040(4)
C59 0.0194(10) 0.0176(9) 0.0213(10) 0.0024(8) -0.0103(8) -0.0073(8)
C60 0.0357(13) 0.0207(11) 0.0405(14) 0.0023(10) -0.0151(11) -0.0176(10)
S1 0.0214(2) 0.0172(2) 0.0237(2) 0.00356(19) -0.0101(2) -0.0109(2)
F1 0.0391(9) 0.0742(13) 0.0283(8) -0.0123(8) -0.0141(7) -0.0109(9)
F2 0.0226(8) 0.0805(13) 0.0485(10) 0.0351(10) -0.0102(7) -0.0215(8)
F3 0.0377(9) 0.0757(13) 0.0551(11) 0.0464(10) -0.0216(8) -0.0180(9)
O1 0.0348(9) 0.0189(7) 0.0317(9) 0.0074(6) -0.0173(7) -0.0138(7)
O2 0.0368(9) 0.0205(8) 0.0554(11) 0.0049(8) -0.0264(9) -0.0162(7)
O3 0.0213(8) 0.0317(9) 0.0304(9) -0.0022(7) -0.0071(7) -0.0133(7)
C61 0.0209(11) 0.0481(16) 0.0293(12) 0.0159(11) -0.0113(10) -0.0106(11)
S2 0.0314(3) 0.0315(3) 0.0276(3) 0.0064(2) -0.0170(2) -0.0119(3)
F4 0.0212(7) 0.0359(9) 0.0769(13) 0.0216(8) -0.0158(8) -0.0083(7)
F5 0.0231(7) 0.0382(8) 0.0232(7) -0.0025(6) -0.0056(6) -0.0103(6)
F6 0.0592(11) 0.0687(12) 0.0284(8) -0.0107(8) -0.0071(8) -0.0429(10)
O4 0.0417(12) 0.0534(13) 0.0622(14) 0.0242(11) -0.0322(11) -0.0130(10)
O5 0.0763(15) 0.0527(13) 0.0398(11) 0.0129(9) -0.0337(11) -0.0434(12)
O6 0.0407(11) 0.0542(12) 0.0327(10) 0.0078(9) -0.0115(9) -0.0262(10)
C62 0.0185(10) 0.0310(12) 0.0247(11) -0.0043(9) -0.0056(9) -0.0074(9)
O7 0.0478(17) 0.0469(17) 0.068(2) 0.0074(15) -0.0194(15) -0.0157(14)
C65 0.100(5) 0.052(3) 0.106(5) 0.020(3) 0.004(4) -0.012(3)
C66 0.038(2) 0.118(5) 0.099(4) 0.041(4) -0.016(3) -0.039(3)
C67 0.043(2) 0.042(2) 0.082(3) 0.014(2) -0.022(2) -0.0174(19)
C68 0.0271(18) 0.059(3) 0.059(3) -0.0025(19) -0.0172(17) -0.0172(17)
N10 0.0251(10) 0.0318(11) 0.0352(11) 0.0029(9) -0.0111(9) -0.0085(9)
C63 0.0228(11) 0.0290(12) 0.0231(11) 0.0056(9) -0.0094(9) -0.0132(10)
C64 0.0274(11) 0.0230(11) 0.0310(12) 0.0058(9) -0.0127(10) -0.0097(10)

loop_
_atom_type_symbol
_atom_type_description
_atom_type_scat_dispersion_real
_atom_type_scat_dispersion_imag
_atom_type_scat_source
C C 0.0033 0.0016 'International Tables Vol C Tables 4.2.6.8 and 6.1.1.4'
H H 0.0000 0.0000 'International Tables Vol C Tables 4.2.6.8 and 6.1.1.4'
F F 0.0171 0.0103 'International Tables Vol C Tables 4.2.6.8 and 6.1.1.4'
Fe Fe 0.3463 0.8444 'International Tables Vol C Tables 4.2.6.8 and 6.1.1.4'
N N 0.0061 0.0033 'International Tables Vol C Tables 4.2.6.8 and 6.1.1.4'
O O 0.0106 0.0060 'International Tables Vol C Tables 4.2.6.8 and 6.1.1.4'
P P 0.1023 0.0942 'International Tables Vol C Tables 4.2.6.8 and 6.1.1.4'
S S 0.1246 0.1234 'International Tables Vol C Tables 4.2.6.8 and 6.1.1.4'

loop_
_exptl_crystal_face_index_h
_exptl_crystal_face_index_k
_exptl_crystal_face_index_l
_exptl_crystal_face_perp_dist
_exptl_oxdiff_crystal_face_indexfrac_h
_exptl_oxdiff_crystal_face_indexfrac_k
_exptl_oxdiff_crystal_face_indexfrac_l
_exptl_oxdiff_crystal_face_x
_exptl_oxdiff_crystal_face_y
_exptl_oxdiff_crystal_face_z
18 0 20 0.1246 18.0000 -0.0000 19.9999 -0.7186 -0.7310 0.0370
-18 -18 1 0.0883 -18.0000 -18.0000 1.0000 -0.3122 0.7970 0.5399
18 18 -1 0.0883 18.0000 18.0000 -1.0000 0.3122 -0.7970 -0.5399
1 -1 -21 0.1785 1.0000 -1.0000 -21.0000 0.1144 0.2660 -0.9381
-18 0 -18 0.1426 -18.0000 0.0000 -17.9999 0.7004 0.7049 0.0465
8 20 10 0.1911 8.0000 20.0000 10.0000 0.6038 -0.7164 0.3964
-3 11 12 0.2029 -3.0000 11.0000 12.0000 0.4937 -0.2851 0.8177
7 0 -16 0.1727 7.0000 0.0000 -16.0000 -0.0634 0.0252 -0.9788
-21 -9 -17 0.1426 -21.0000 -9.0000 -16.9999 0.3609 0.9401 0.0713
-2 -11 7 0.1525 -2.0000 -11.0001 6.9999 0.8905 0.4794 0.0269

loop_
_geom_angle_atom_site_label_1
_geom_angle_atom_site_label_2
_geom_angle_atom_site_label_3
_geom_angle
N1 Fe1 N5 86.07(6)
N1 Fe1 N7 167.47(6)
N1 Fe1 N8 93.45(6)
N1 Fe1 N9 99.83(6)
N3 Fe1 N1 91.74(6)
N3 Fe1 N5 88.90(6)
N3 Fe1 N7 99.93(6)
N3 Fe1 N8 172.48(6)
N3 Fe1 N9 90.89(6)
N5 Fe1 N7 89.59(6)
N5 Fe1 N8 96.87(6)
N7 Fe1 N8 75.38(6)
N9 Fe1 N5 174.10(6)
N9 Fe1 N7 84.64(6)
N9 Fe1 N8 82.87(6)
C1 P1 C17 98.53(9)
C1 P1 C33 99.23(9)
C17 P1 C33 96.89(9)
C33 N1 Fe1 118.30(13)
C33 N1 C35 106.04(16)
C35 N1 Fe1 135.41(13)
C33 N2 C34 107.74(16)
C33 N2 C36 125.79(17)
C34 N2 C36 126.41(17)
C1 N3 Fe1 118.20(12)
C1 N3 C3 106.09(15)
C3 N3 Fe1 135.20(13)
C1 N4 C2 107.79(16)
C1 N4 C4 126.36(17)
C2 N4 C4 125.85(16)
C17 N5 Fe1 118.21(13)
C17 N5 C19 105.54(16)
C19 N5 Fe1 135.86(13)
C17 N6 C18 107.68(16)
C17 N6 C20 126.58(17)
C18 N6 C20 125.51(17)
Fe1 N7 H8A 109.7
Fe1 N7 H8B 109.7
H8A N7 H8B 108.2
C50 N7 Fe1 109.89(12)
C50 N7 H8A 109.7
C50 N7 H8B 109.7
Fe1 N8 H7A 109.9
Fe1 N8 H7B 109.9
H7A N8 H7B 108.3
C49 N8 Fe1 108.70(12)
C49 N8 H7A 109.9
C49 N8 H7B 109.9
C59 N9 Fe1 155.04(16)
N3 C1 P1 127.25(14)
N3 C1 N4 110.61(16)
N4 C1 P1 122.14(14)
N4 C2 C5 123.74(17)
C3 C2 N4 106.24(16)
C3 C2 C5 129.88(18)
N3 C3 C11 123.84(17)
C2 C3 N3 109.28(17)
C2 C3 C11 126.77(17)
N4 C4 H4A 109.5
N4 C4 H4B 109.5
N4 C4 H4C 109.5
H4A C4 H4B 109.5
H4A C4 H4C 109.5
H4B C4 H4C 109.5
C6 C5 C2 121.39(18)
C10 C5 C2 119.14(18)
C10 C5 C6 119.46(19)
C5 C6 H6 120.1
C7 C6 C5 119.7(2)
C7 C6 H6 120.1
C6 C7 H7 119.7
C8 C7 C6 120.7(2)
C8 C7 H7 119.7
C7 C8 H8 120.1
C7 C8 C9 119.9(2)
C9 C8 H8 120.1
C8 C9 H9 120.0
C8 C9 C10 120.0(2)
C10 C9 H9 120.0
C5 C10 H10 119.9
C9 C10 C5 120.3(2)
C9 C10 H10 119.9
C12 C11 C3 122.13(18)
C12 C11 C16 118.81(19)
C16 C11 C3 119.05(18)
C11 C12 H12 119.7
C13 C12 C11 120.6(2)
C13 C12 H12 119.7
C12 C13 H13 120.1
C14 C13 C12 119.8(2)
C14 C13 H13 120.1
C13 C14 H14 120.0
C15 C14 C13 120.0(2)
C15 C14 H14 120.0
C14 C15 H15 119.9
C14 C15 C16 120.3(2)
C16 C15 H15 119.9
C11 C16 H16 119.8
C15 C16 C11 120.4(2)
C15 C16 H16 119.8
N5 C17 P1 125.86(15)
N5 C17 N6 110.95(17)
N6 C17 P1 123.17(14)
N6 C18 C21 126.66(17)
C19 C18 N6 105.80(17)
C19 C18 C21 127.51(18)
N5 C19 C27 124.98(17)
C18 C19 N5 110.02(17)
C18 C19 C27 124.96(18)
N6 C20 H20A 109.5
N6 C20 H20B 109.5
N6 C20 H20C 109.5
H20A C20 H20B 109.5
H20A C20 H20C 109.5
H20B C20 H20C 109.5
C22 C21 C18 122.35(19)
C22 C21 C26 119.05(19)
C26 C21 C18 118.36(18)
C21 C22 H22 120.1
C21 C22 C23 119.9(2)
C23 C22 H22 120.1
C22 C23 H23 119.7
C24 C23 C22 120.6(2)
C24 C23 H23 119.7
C23 C24 H24 120.2
C23 C24 C25 119.7(2)
C25 C24 H24 120.2
C24 C25 H25 119.8
C24 C25 C26 120.4(2)
C26 C25 H25 119.8
C21 C26 H26 119.8
C25 C26 C21 120.3(2)
C25 C26 H26 119.8
C28 C27 C19 119.44(18)
C28 C27 C32 119.50(19)
C32 C27 C19 120.96(18)
C27 C28 H28 120.0
C27 C28 C29 120.1(2)
C29 C28 H28 120.0
C28 C29 H29 119.9
C30 C29 C28 120.1(2)
C30 C29 H29 119.9
C29 C30 H30 119.9
C29 C30 C31 120.2(2)
C31 C30 H30 119.9
C30 C31 H31 120.0
C30 C31 C32 120.0(2)
C32 C31 H31 120.0
C27 C32 H32 119.9
C31 C32 C27 120.1(2)
C31 C32 H32 119.9
N1 C33 P1 127.11(15)
N1 C33 N2 110.92(16)
N2 C33 P1 121.92(14)
N2 C34 C37 123.12(17)
C35 C34 N2 105.70(17)
C35 C34 C37 130.90(18)
N1 C35 C43 122.16(17)
C34 C35 N1 109.60(17)
C34 C35 C43 128.15(18)
N2 C36 H36A 109.5
N2 C36 H36B 109.5
N2 C36 H36C 109.5
H36A C36 H36B 109.5
H36A C36 H36C 109.5
H36B C36 H36C 109.5
C38 C37 C34 119.8(2)
C42 C37 C34 121.6(2)
C42 C37 C38 118.6(2)
C37 C38 H38 119.7
C39 C38 C37 120.7(2)
C39 C38 H38 119.7
C38 C39 H39 120.0
C40 C39 C38 120.1(3)
C40 C39 H39 120.0
C39 C40 H40 120.1
C41 C40 C39 119.8(2)
C41 C40 H40 120.1
C40 C41 H41 119.8
C40 C41 C42 120.4(3)
C42 C41 H41 119.8
C37 C42 C41 120.4(2)
C37 C42 H42 119.8
C41 C42 H42 119.8
C44 C43 C35 119.99(17)
C44 C43 C48 118.76(18)
C48 C43 C35 121.21(18)
C43 C44 H44 119.6
C45 C44 C43 120.81(19)
C45 C44 H44 119.6
C44 C45 H45 120.0
C46 C45 C44 120.0(2)
C46 C45 H45 120.0
C45 C46 H46 120.0
C47 C46 C45 119.91(19)
C47 C46 H46 120.0
C46 C47 H47 119.9
C46 C47 C48 120.3(2)
C48 C47 H47 119.9
C43 C48 C47 120.2(2)
C43 C48 H48 119.9
C47 C48 H48 119.9
C50 C49 N8 118.12(17)
C54 C49 N8 122.76(18)
C54 C49 C50 119.01(19)
C49 C50 N7 117.48(17)
C51 C50 N7 121.80(18)
C51 C50 C49 120.60(19)
C50 C51 H51 119.5
C50 C51 C52 121.1(2)
C52 C51 H51 119.5
C51 C52 C55 120.8(2)
C53 C52 C51 117.5(2)
C53 C52 C55 121.7(2)
C52 C53 H53 119.1
C54 C53 C52 121.7(2)
C54 C53 H53 119.1
C49 C54 C53 120.1(2)
C49 C54 H54 119.9
C53 C54 H54 119.9
C52 C55 C56A 112.0(3)
C52 C55 C57 110.5(3)
C52 C55 C57A 107.5(3)
C52 C55 C58 104.7(3)
C56 C55 C52 111.4(3)
C56 C55 C56A 35.6(3)
C56 C55 C57 114.2(4)
C56 C55 C57A 64.4(4)
C56 C55 C58 111.9(4)
C56A C55 C57A 98.5(4)
C57 C55 C56A 135.4(3)
C57 C55 C57A 55.9(4)
C57 C55 C58 103.4(4)
C58 C55 C56A 78.0(4)
C58 C55 C57A 146.3(4)
C58A C55 C52 114.4(4)
C58A C55 C56 132.1(4)
C58A C55 C56A 110.9(4)
C58A C55 C57 60.7(5)
C58A C55 C57A 112.4(5)
C58A C55 C58 42.9(4)
C55 C56 H56A 109.5
C55 C56 H56B 109.5
C55 C56 H56C 109.5
C55 C56A H56D 109.5
C55 C56A H56E 109.5
C55 C56A H56F 109.5
H56D C56A H56E 109.5
H56D C56A H56F 109.5
H56E C56A H56F 109.5
C55 C57 H57A 109.5
C55 C57 H57B 109.5
C55 C57 H57C 109.5
C55 C57A H57D 109.5
C55 C57A H57E 109.5
C55 C57A H57F 109.5
H57D C57A H57E 109.5
H57D C57A H57F 109.5
H57E C57A H57F 109.5
C55 C58 H58A 109.5
C55 C58 H58B 109.5
C55 C58 H58C 109.5
C55 C58A H58D 109.5
C55 C58A H58E 109.5
C55 C58A H58F 109.5
H58D C58A H58E 109.5
H58D C58A H58F 109.5
H58E C58A H58F 109.5
N9 C59 C60 178.3(2)
C59 C60 H60A 109.5
C59 C60 H60B 109.5
C59 C60 H60C 109.5
H60A C60 H60B 109.5
H60A C60 H60C 109.5
H60B C60 H60C 109.5
O1 S1 O2 114.59(10)
O1 S1 O3 116.00(10)
O1 S1 C61 102.37(11)
O2 S1 C61 103.58(13)
O3 S1 O2 114.96(10)
O3 S1 C61 102.67(11)
F1 C61 S1 110.67(19)
F2 C61 S1 111.87(18)
F2 C61 F1 107.0(2)
F3 C61 S1 111.83(19)
F3 C61 F1 107.6(2)
F3 C61 F2 107.6(2)
O4 S2 O5 115.47(15)
O4 S2 O6 115.12(13)
O4 S2 C62 103.12(13)
O5 S2 O6 115.03(13)
O5 S2 C62 102.46(12)
O6 S2 C62 102.95(12)
F4 C62 S2 111.64(17)
F4 C62 F5 106.7(2)
F4 C62 F6 107.9(2)
F5 C62 S2 111.85(16)
F6 C62 S2 112.16(18)
F6 C62 F5 106.26(19)
C67 O7 C65 111.9(4)
O7 C65 H65A 110.2
O7 C65 H65B 110.2
H65A C65 H65B 108.5
C66 C65 O7 107.4(6)
C66 C65 H65A 110.2
C66 C65 H65B 110.2
O7 C67 H67A 110.1
O7 C67 H67B 110.1
O7 C67 C68 108.1(4)
H67A C67 H67B 108.4
C68 C67 H67A 110.1
C68 C67 H67B 110.1
N10 C63 C64 179.7(3)
C63 C64 H64A 109.5
C63 C64 H64B 109.5
C63 C64 H64C 109.5
H64A C64 H64B 109.5
H64A C64 H64C 109.5
H64B C64 H64C 109.5

loop_
_geom_bond_atom_site_label_1
_geom_bond_atom_site_label_2
_geom_bond_distance
Fe1 N1 2.1737(16)
Fe1 N3 2.1615(16)
Fe1 N5 2.2270(16)
Fe1 N7 2.2370(17)
Fe1 N8 2.2461(17)
Fe1 N9 2.2135(17)
P1 C1 1.821(2)
P1 C17 1.822(2)
P1 C33 1.825(2)
N1 C33 1.334(2)
N1 C35 1.381(2)
N2 C33 1.356(3)
N2 C34 1.383(2)
N2 C36 1.464(2)
N3 C1 1.337(2)
N3 C3 1.386(2)
N4 C1 1.356(2)
N4 C2 1.378(2)
N4 C4 1.464(2)
N5 C17 1.336(2)
N5 C19 1.379(2)
N6 C17 1.356(2)
N6 C18 1.377(3)
N6 C20 1.464(3)
N7 H8A 0.9200
N7 H8B 0.9200
N7 C50 1.444(2)
N8 H7A 0.9200
N8 H7B 0.9200
N8 C49 1.454(3)
N9 C59 1.143(3)
C2 C3 1.372(3)
C2 C5 1.477(3)
C3 C11 1.480(3)
C4 H4A 0.9800
C4 H4B 0.9800
C4 H4C 0.9800
C5 C6 1.395(3)
C5 C10 1.395(3)
C6 H6 0.9500
C6 C7 1.393(3)
C7 H7 0.9500
C7 C8 1.382(3)
C8 H8 0.9500
C8 C9 1.386(4)
C9 H9 0.9500
C9 C10 1.393(3)
C10 H10 0.9500
C11 C12 1.394(3)
C11 C16 1.396(3)
C12 H12 0.9500
C12 C13 1.391(3)
C13 H13 0.9500
C13 C14 1.388(3)
C14 H14 0.9500
C14 C15 1.385(4)
C15 H15 0.9500
C15 C16 1.387(3)
C16 H16 0.9500
C18 C19 1.371(3)
C18 C21 1.476(3)
C19 C27 1.481(3)
C20 H20A 0.9800
C20 H20B 0.9800
C20 H20C 0.9800
C21 C22 1.393(3)
C21 C26 1.400(3)
C22 H22 0.9500
C22 C23 1.393(3)
C23 H23 0.9500
C23 C24 1.381(4)
C24 H24 0.9500
C24 C25 1.382(4)
C25 H25 0.9500
C25 C26 1.385(3)
C26 H26 0.9500
C27 C28 1.388(3)
C27 C32 1.393(3)
C28 H28 0.9500
C28 C29 1.390(3)
C29 H29 0.9500
C29 C30 1.380(4)
C30 H30 0.9500
C30 C31 1.384(4)
C31 H31 0.9500
C31 C32 1.388(3)
C32 H32 0.9500
C34 C35 1.378(3)
C34 C37 1.473(3)
C35 C43 1.481(3)
C36 H36A 0.9800
C36 H36B 0.9800
C36 H36C 0.9800
C37 C38 1.398(3)
C37 C42 1.390(3)
C38 H38 0.9500
C38 C39 1.391(3)
C39 H39 0.9500
C39 C40 1.383(4)
C40 H40 0.9500
C40 C41 1.379(4)
C41 H41 0.9500
C41 C42 1.395(3)
C42 H42 0.9500
C43 C44 1.392(3)
C43 C48 1.393(3)
C44 H44 0.9500
C44 C45 1.389(3)
C45 H45 0.9500
C45 C46 1.384(3)
C46 H46 0.9500
C46 C47 1.379(3)
C47 H47 0.9500
C47 C48 1.396(3)
C48 H48 0.9500
C49 C50 1.389(3)
C49 C54 1.386(3)
C50 C51 1.387(3)
C51 H51 0.9500
C51 C52 1.399(3)
C52 C53 1.392(3)
C52 C55 1.538(3)
C53 H53 0.9500
C53 C54 1.388(3)
C54 H54 0.9500
C55 C56 1.412(6)
C55 C56A 1.634(7)
C55 C57 1.551(5)
C55 C57A 1.654(7)
C55 C58 1.618(6)
C55 C58A 1.389(8)
C56 H56A 0.9800
C56 H56B 0.9800
C56 H56C 0.9800
C56A H56D 0.9800
C56A H56E 0.9800
C56A H56F 0.9800
C57 H57A 0.9800
C57 H57B 0.9800
C57 H57C 0.9800
C57A H57D 0.9800
C57A H57E 0.9800
C57A H57F 0.9800
C58 H58A 0.9800
C58 H58B 0.9800
C58 H58C 0.9800
C58A H58D 0.9800
C58A H58E 0.9800
C58A H58F 0.9800
C59 C60 1.455(3)
C60 H60A 0.9800
C60 H60B 0.9800
C60 H60C 0.9800
S1 O1 1.4366(16)
S1 O2 1.4402(17)
S1 O3 1.4398(16)
S1 C61 1.821(3)
F1 C61 1.343(4)
F2 C61 1.336(3)
F3 C61 1.332(3)
S2 O4 1.434(2)
S2 O5 1.436(2)
S2 O6 1.441(2)
S2 C62 1.818(3)
F4 C62 1.331(3)
F5 C62 1.339(3)
F6 C62 1.331(3)
O7 C65 1.604(8)
O7 C67 1.355(5)
C65 H65A 0.9900
C65 H65B 0.9900
C65 C66 1.402(9)
C66 H66A 0.9800
C66 H66B 0.9800
C66 H66C 0.9800
C67 H67A 0.9900
C67 H67B 0.9900
C67 C68 1.434(6)
C68 H68A 0.9800
C68 H68B 0.9800
C68 H68C 0.9800
N10 C63 1.139(3)
C63 C64 1.458(3)
C64 H64A 0.9800
C64 H64B 0.9800
C64 H64C 0.9800

loop_
_geom_hbond_atom_site_label_D
_geom_hbond_atom_site_label_H
_geom_hbond_atom_site_label_A
_geom_hbond_distance_DH
_geom_hbond_distance_HA
_geom_hbond_distance_DA
_geom_hbond_angle_DHA
N8 H7B N10 0.92 2.67 3.323(3) 128.6

loop_
_geom_torsion_atom_site_label_1
_geom_torsion_atom_site_label_2
_geom_torsion_atom_site_label_3
_geom_torsion_atom_site_label_4
_geom_torsion
Fe1 N1 C33 P1 -2.1(2)
Fe1 N1 C33 N2 175.42(12)
Fe1 N1 C35 C34 -174.59(14)
Fe1 N1 C35 C43 8.5(3)
Fe1 N3 C1 P1 -7.2(2)
Fe1 N3 C1 N4 173.26(12)
Fe1 N3 C3 C2 -171.57(14)
Fe1 N3 C3 C11 4.8(3)
Fe1 N5 C17 P1 -7.4(2)
Fe1 N5 C17 N6 173.77(12)
Fe1 N5 C19 C18 -171.89(14)
Fe1 N5 C19 C27 5.9(3)
Fe1 N7 C50 C49 22.6(2)
Fe1 N7 C50 C51 -153.47(16)
Fe1 N8 C49 C50 -24.4(2)
Fe1 N8 C49 C54 151.77(17)
Fe1 N9 C59 C60 -25(9)
N1 Fe1 N3 C1 -38.20(14)
N1 Fe1 N3 C3 132.38(18)
N1 Fe1 N5 C17 51.17(14)
N1 Fe1 N5 C19 -137.25(18)
N1 Fe1 N7 C50 -53.9(3)
N1 Fe1 N8 C49 -159.16(13)
N1 Fe1 N9 C59 138.3(4)
N1 C35 C43 C44 69.3(3)
N1 C35 C43 C48 -108.5(2)
N2 C34 C35 N1 0.7(2)
N2 C34 C35 C43 177.38(18)
N2 C34 C37 C38 -51.9(3)
N2 C34 C37 C42 130.5(2)
N3 Fe1 N1 C33 42.97(14)
N3 Fe1 N1 C35 -143.60(18)
N3 Fe1 N5 C17 -40.65(14)
N3 Fe1 N5 C19 130.93(18)
N3 Fe1 N7 C50 147.66(12)
N3 Fe1 N8 C49 -25.5(6)
N3 Fe1 N9 C59 -129.8(4)
N3 C3 C11 C12 71.1(3)
N3 C3 C11 C16 -108.7(2)
N4 C2 C3 N3 0.2(2)
N4 C2 C3 C11 -176.04(18)
N4 C2 C5 C6 58.3(3)
N4 C2 C5 C10 -121.9(2)
N5 Fe1 N1 C33 -45.81(14)
N5 Fe1 N1 C35 127.62(18)
N5 Fe1 N3 C1 47.83(14)
N5 Fe1 N3 C3 -141.58(18)
N5 Fe1 N7 C50 -123.53(13)
N5 Fe1 N8 C49 114.39(13)
N5 Fe1 N9 C59 -41.8(8)
N5 C19 C27 C28 -102.9(2)
N5 C19 C27 C32 80.8(3)
N6 C18 C19 N5 -0.5(2)
N6 C18 C19 C27 -178.26(18)
N6 C18 C21 C22 55.9(3)
N6 C18 C21 C26 -129.8(2)
N7 Fe1 N1 C33 -115.8(3)
N7 Fe1 N1 C35 57.6(4)
N7 Fe1 N3 C1 137.22(14)
N7 Fe1 N3 C3 -52.20(19)
N7 Fe1 N5 C17 -140.59(14)
N7 Fe1 N5 C19 30.99(18)
N7 Fe1 N8 C49 26.62(12)
N7 Fe1 N9 C59 -29.9(4)
N7 C50 C51 C52 175.07(19)
N8 Fe1 N1 C33 -142.47(14)
N8 Fe1 N1 C35 30.96(18)
N8 Fe1 N3 C1 -171.9(4)
N8 Fe1 N3 C3 -1.3(6)
N8 Fe1 N5 C17 144.18(14)
N8 Fe1 N5 C19 -44.23(18)
N8 Fe1 N7 C50 -26.32(12)
N8 Fe1 N9 C59 46.0(4)
N8 C49 C50 N7 1.5(3)
N8 C49 C50 C51 177.56(18)
N8 C49 C54 C53 -176.84(19)
N9 Fe1 N1 C33 134.17(14)
N9 Fe1 N1 C35 -52.39(19)
N9 Fe1 N3 C1 -138.07(14)
N9 Fe1 N3 C3 32.51(18)
N9 Fe1 N5 C17 -128.7(6)
N9 Fe1 N5 C19 42.9(7)
N9 Fe1 N7 C50 57.69(13)
N9 Fe1 N8 C49 -59.67(13)
C1 P1 C17 N5 54.07(18)
C1 P1 C17 N6 -127.27(16)
C1 P1 C33 N1 -46.35(19)
C1 P1 C33 N2 136.38(16)
C1 N3 C3 C2 -0.2(2)
C1 N3 C3 C11 176.14(18)
C1 N4 C2 C3 -0.1(2)
C1 N4 C2 C5 175.92(18)
C2 N4 C1 P1 -179.62(14)
C2 N4 C1 N3 -0.1(2)
C2 C3 C11 C12 -113.2(2)
C2 C3 C11 C16 67.0(3)
C2 C5 C6 C7 -179.5(2)
C2 C5 C10 C9 179.6(2)
C3 N3 C1 P1 179.69(15)
C3 N3 C1 N4 0.2(2)
C3 C2 C5 C6 -126.7(2)
C3 C2 C5 C10 53.1(3)
C3 C11 C12 C13 -175.92(19)
C3 C11 C16 C15 176.94(19)
C4 N4 C1 P1 -0.5(3)
C4 N4 C1 N3 179.08(18)
C4 N4 C2 C3 -179.21(18)
C4 N4 C2 C5 -3.2(3)
C5 C2 C3 N3 -175.49(19)
C5 C2 C3 C11 8.3(3)
C5 C6 C7 C8 0.0(3)
C6 C5 C10 C9 -0.7(3)
C6 C7 C8 C9 -0.7(4)
C7 C8 C9 C10 0.7(4)
C8 C9 C10 C5 0.0(4)
C10 C5 C6 C7 0.7(3)
C11 C12 C13 C14 -2.0(3)
C12 C11 C16 C15 -2.9(3)
C12 C13 C14 C15 -1.1(3)
C13 C14 C15 C16 2.1(3)
C14 C15 C16 C11 -0.1(3)
C16 C11 C12 C13 3.9(3)
C17 P1 C1 N3 -46.07(19)
C17 P1 C1 N4 133.41(16)
C17 P1 C33 N1 53.50(18)
C17 P1 C33 N2 -123.77(16)
C17 N5 C19 C18 0.4(2)
C17 N5 C19 C27 178.17(18)
C17 N6 C18 C19 0.4(2)
C17 N6 C18 C21 -177.85(19)
C18 N6 C17 P1 -179.00(14)
C18 N6 C17 N5 -0.2(2)
C18 C19 C27 C28 74.6(3)
C18 C19 C27 C32 -101.8(2)
C18 C21 C22 C23 174.1(2)
C18 C21 C26 C25 -173.2(2)
C19 N5 C17 P1 178.65(14)
C19 N5 C17 N6 -0.2(2)
C19 C18 C21 C22 -122.0(2)
C19 C18 C21 C26 52.3(3)
C19 C27 C28 C29 -178.0(2)
C19 C27 C32 C31 176.4(2)
C20 N6 C17 P1 -4.3(3)
C20 N6 C17 N5 174.54(19)
C20 N6 C18 C19 -174.36(19)
C20 N6 C18 C21 7.4(3)
C21 C18 C19 N5 177.73(18)
C21 C18 C19 C27 0.0(3)
C21 C22 C23 C24 -0.9(4)
C22 C21 C26 C25 1.2(3)
C22 C23 C24 C25 0.8(4)
C23 C24 C25 C26 0.3(4)
C24 C25 C26 C21 -1.3(3)
C26 C21 C22 C23 -0.1(3)
C27 C28 C29 C30 1.9(4)
C28 C27 C32 C31 0.1(3)
C28 C29 C30 C31 -0.6(4)
C29 C30 C31 C32 -0.9(4)
C30 C31 C32 C27 1.2(3)
C32 C27 C28 C29 -1.6(3)
C33 P1 C1 N3 52.40(19)
C33 P1 C1 N4 -128.12(16)
C33 P1 C17 N5 -46.39(18)
C33 P1 C17 N6 132.28(16)
C33 N1 C35 C34 -0.6(2)
C33 N1 C35 C43 -177.47(17)
C33 N2 C34 C35 -0.6(2)
C33 N2 C34 C37 173.97(18)
C34 N2 C33 P1 177.92(14)
C34 N2 C33 N1 0.3(2)
C34 C35 C43 C44 -107.0(2)
C34 C35 C43 C48 75.3(3)
C34 C37 C38 C39 -177.3(2)
C34 C37 C42 C41 176.7(2)
C35 N1 C33 P1 -177.31(14)
C35 N1 C33 N2 0.2(2)
C35 C34 C37 C38 121.2(2)
C35 C34 C37 C42 -56.5(3)
C35 C43 C44 C45 -177.08(19)
C35 C43 C48 C47 176.9(2)
C36 N2 C33 P1 0.7(3)
C36 N2 C33 N1 -176.93(18)
C36 N2 C34 C35 176.55(19)
C36 N2 C34 C37 -8.9(3)
C37 C34 C35 N1 -173.2(2)
C37 C34 C35 C43 3.4(4)
C37 C38 C39 C40 0.5(4)
C38 C37 C42 C41 -1.0(3)
C38 C39 C40 C41 -0.9(4)
C39 C40 C41 C42 0.3(4)
C40 C41 C42 C37 0.6(4)
C42 C37 C38 C39 0.4(3)
C43 C44 C45 C46 0.3(3)
C44 C43 C48 C47 -0.9(3)
C44 C45 C46 C47 -1.2(3)
C45 C46 C47 C48 1.0(3)
C46 C47 C48 C43 0.1(3)
C48 C43 C44 C45 0.7(3)
C49 C50 C51 C52 -0.8(3)
C50 C49 C54 C53 -0.7(3)
C50 C51 C52 C53 -0.1(3)
C50 C51 C52 C55 -177.9(2)
C51 C52 C53 C54 0.6(3)
C51 C52 C55 C56 -51.7(4)
C51 C52 C55 C56A -13.4(4)
C51 C52 C55 C57 -179.8(3)
C51 C52 C55 C57A -120.4(4)
C51 C52 C55 C58 69.4(4)
C51 C52 C55 C58A 113.9(5)
C52 C53 C54 C49 -0.2(3)
C53 C52 C55 C56 130.5(4)
C53 C52 C55 C56A 168.9(3)
C53 C52 C55 C57 2.4(4)
C53 C52 C55 C57A 61.8(4)
C53 C52 C55 C58 -108.4(3)
C53 C52 C55 C58A -63.8(5)
C54 C49 C50 N7 -174.88(18)
C54 C49 C50 C51 1.2(3)
C55 C52 C53 C54 178.4(2)
O1 S1 C61 F1 59.50(18)
O1 S1 C61 F2 -59.7(2)
O1 S1 C61 F3 179.5(2)
O2 S1 C61 F1 178.93(16)
O2 S1 C61 F2 59.7(2)
O2 S1 C61 F3 -61.1(2)
O3 S1 C61 F1 -61.12(18)
O3 S1 C61 F2 179.7(2)
O3 S1 C61 F3 58.9(2)
O4 S2 C62 F4 -179.53(18)
O4 S2 C62 F5 60.92(19)
O4 S2 C62 F6 -58.4(2)
O5 S2 C62 F4 60.2(2)
O5 S2 C62 F5 -59.32(19)
O5 S2 C62 F6 -178.60(18)
O6 S2 C62 F4 -59.5(2)
O6 S2 C62 F5 -179.02(16)
O6 S2 C62 F6 61.70(19)
C65 O7 C67 C68 169.3(5)
C67 O7 C65 C66 57.9(8)
